data_4033663
loop_
_publ_author_name
'Srinivasulu, Vunnam'
'Khanfar, Monther A. A.'
'Omar, Hany A.'
'ElAwady, Raafat'
'Sieburth, Scott McN'
'Sebastian, Anusha'
'Zaher, Dana M.'
'Al Marzooq, Farah'
'Hersi, Fatema'
'Al-Tel, Taleb H'

_publ_section_title
;
 Sequencing [4+1]-Cycloaddition and Aza-Michael Addition Reactions: A
 Diastereoselective Cascade for the Rapid Access of
 Pyrido[2',1':2,3]/Thiazolo[2',3':2,3]imidazo[1,5-a]quinolone Scaffolds as
 Potential Antibacterial and Anticancer Motifs.
;
_journal_name_full 'The Journal of organic chemistry'
_journal_paper_doi 10.1021/acs.joc.9b01919
_journal_year 2019
_chemical_formula_moiety 'C25 H30 N3 O2 S, C F3 O3 S'
_chemical_formula_sum 'C26 H30 F3 N3 O5 S2'
_chemical_formula_weight 585.65
_space_group_crystal_system orthorhombic
_space_group_IT_number 33
_space_group_name_Hall 'P 2c -2n'
_space_group_name_H-M_alt 'P n a 21'
_symmetry_space_group_name_Hall 'P 2c -2n'
_symmetry_space_group_name_H-M 'P n a 21'
_atom_sites_solution_hydrogens mixed
_atom_sites_solution_primary dual
_audit_creation_date 2019-06-15
_audit_creation_method
;
Olex2 1.2
(compiled 2018.05.29 svn.r3508 for OlexSys, GUI svn.r5506)
;
_cell_angle_alpha 90
_cell_angle_beta 90
_cell_angle_gamma 90
_cell_formula_units_Z 4
_cell_length_a 23.7223(16)
_cell_length_b 11.0633(8)
_cell_length_c 10.7204(9)
_cell_measurement_reflns_used 4012
_cell_measurement_temperature 293(2)
_cell_measurement_theta_max 27.3610
_cell_measurement_theta_min 3.8890
_cell_volume 2813.5(4)
_computing_cell_refinement 'CrysAlisPro 1.171.38.46 (Rigaku OD, 2015)'
_computing_data_collection 'CrysAlisPro 1.171.38.46 (Rigaku OD, 2015)'
_computing_data_reduction 'CrysAlisPro 1.171.38.46 (Rigaku OD, 2015)'
_computing_molecular_graphics 'Olex2 (Dolomanov et al., 2009)'
_computing_publication_material 'Olex2 (Dolomanov et al., 2009)'
_computing_structure_refinement 'ShelXL (Sheldrick, 2015)'
_computing_structure_solution 'ShelXT (Sheldrick, 2015)'
_diffrn_ambient_temperature 293(2)
_diffrn_detector 'CCD plate'
_diffrn_detector_area_resol_mean 8.0267
_diffrn_detector_type Eos
_diffrn_measured_fraction_theta_full 0.998
_diffrn_measured_fraction_theta_max 0.888
_diffrn_measurement_details
;
List of Runs (angles in degrees, time in seconds):

  # Type    Start    End  Width  t~exp~   \w     \q     \k     \f   Frames
--------------------------------------------------------------------------
  1  \w     22.00  71.00   1.00   45.00    --   16.83  57.00-180.00   49
  2  \w     23.00  81.00   1.00   45.00    --   16.83  57.00   0.00   58
  3  \w    -10.00  74.00   1.00   45.00    --   16.83  77.00 -90.00   84
  4  \w    -74.00 -47.00   1.00   45.00    --  -16.04-178.00-150.00   27
  5  \w    -88.00 -63.00   1.00   45.00    --  -16.04-178.00  30.00   25
  6  \w     -9.00  29.00   1.00   45.00    --   16.83  77.00  90.00   38
;
_diffrn_measurement_device 'four-circle diffractometer'
_diffrn_measurement_device_type 'Xcalibur, Eos'
_diffrn_measurement_method '\w scans'
_diffrn_orient_matrix_type 'CrysAlisPro convention (1999,Acta A55,543-557)'
_diffrn_orient_matrix_UB_11 0.0288053000
_diffrn_orient_matrix_UB_12 0.0163569000
_diffrn_orient_matrix_UB_13 -0.0054291000
_diffrn_orient_matrix_UB_21 -0.0065325000
_diffrn_orient_matrix_UB_22 0.0368892000
_diffrn_orient_matrix_UB_23 -0.0521730000
_diffrn_orient_matrix_UB_31 -0.0045985000
_diffrn_orient_matrix_UB_32 0.0499064000
_diffrn_orient_matrix_UB_33 0.0402440000
_diffrn_radiation_monochromator graphite
_diffrn_radiation_probe x-ray
_diffrn_radiation_type MoK\a
_diffrn_radiation_wavelength 0.71073
_diffrn_reflns_av_R_equivalents 0.0620
_diffrn_reflns_av_unetI/netI 0.0607
_diffrn_reflns_Laue_measured_fraction_full 0.998
_diffrn_reflns_Laue_measured_fraction_max 0.888
_diffrn_reflns_limit_h_max 31
_diffrn_reflns_limit_h_min -32
_diffrn_reflns_limit_k_max 14
_diffrn_reflns_limit_k_min -13
_diffrn_reflns_limit_l_max 14
_diffrn_reflns_limit_l_min -13
_diffrn_reflns_number 16716
_diffrn_reflns_point_group_measured_fraction_full 0.893
_diffrn_reflns_point_group_measured_fraction_max 0.747
_diffrn_reflns_theta_full 25.242
_diffrn_reflns_theta_max 29.522
_diffrn_reflns_theta_min 3.155
_diffrn_source 'fine-focus sealed X-ray tube'
_diffrn_source_type 'Enhance (Mo) X-ray Source'
_exptl_absorpt_coefficient_mu 0.250
_exptl_absorpt_correction_T_max 1.00000
_exptl_absorpt_correction_T_min 0.48745
_exptl_absorpt_correction_type multi-scan
_exptl_absorpt_process_details
;
CrysAlisPro 1.171.38.46 (Rigaku Oxford Diffraction, 2015)
Empirical absorption correction using spherical harmonics,
 implemented in SCALE3 ABSPACK scaling algorithm.
;
_exptl_crystal_colour colourless
_exptl_crystal_colour_primary colourless
_exptl_crystal_density_diffrn 1.383
_exptl_crystal_description needle
_exptl_crystal_F_000 1224
_exptl_crystal_size_max 0.18
_exptl_crystal_size_mid 0.08
_exptl_crystal_size_min 0.06
_refine_diff_density_max 0.749
_refine_diff_density_min -0.443
_refine_diff_density_rms 0.087
_refine_ls_abs_structure_details
;
 Flack x determined using 1254 quotients [(I+)-(I-)]/[(I+)+(I-)]
 (Parsons, Flack and Wagner, Acta Cryst. B69 (2013) 249-259).
;
_refine_ls_abs_structure_Flack 0.52(7)
_refine_ls_extinction_method none
_refine_ls_goodness_of_fit_ref 1.051
_refine_ls_hydrogen_treatment constr
_refine_ls_matrix_type full
_refine_ls_number_parameters 357
_refine_ls_number_reflns 5872
_refine_ls_number_restraints 1
_refine_ls_restrained_S_all 1.051
_refine_ls_R_factor_all 0.1009
_refine_ls_R_factor_gt 0.0767
_refine_ls_shift/su_max 0.000
_refine_ls_shift/su_mean 0.000
_refine_ls_structure_factor_coef Fsqd
_refine_ls_weighting_details 'w=1/[\s^2^(Fo^2^)+(0.1320P)^2^+0.1350P] where P=(Fo^2^+2Fc^2^)/3'
_refine_ls_weighting_scheme calc
_refine_ls_wR_factor_gt 0.1881
_refine_ls_wR_factor_ref 0.2183
_reflns_Friedel_coverage 0.601
_reflns_Friedel_fraction_full 0.776
_reflns_Friedel_fraction_max 0.591
_reflns_number_gt 4375
_reflns_number_total 5872
_reflns_threshold_expression 'I > 2\s(I)'
_cod_data_source_file jo9b01919_si_001.cif
_cod_data_source_block exp_2642
_cod_database_code 4033663
_shelx_shelxl_version_number 2014/7
_chemical_oxdiff_formula 'C26 H30 F3 N3 O5 S2'
_chemical_oxdiff_usercomment Raed_1737
_shelx_space_group_comment
;
The symmetry employed for this shelxl refinement is uniquely defined
by the following loop, which should always be used as a source of
symmetry information in preference to the above space-group names.
They are only intended as comments.
;
_reflns_odcompleteness_completeness 99.67
_reflns_odcompleteness_iscentric 1
_reflns_odcompleteness_theta 26.32
_olex2_refinement_description
;
1. Fixed Uiso
 At 1.2 times of:
  All C(H) groups, All C(H,H) groups, All N(H) groups
 At 1.5 times of:
  All C(H,H,H) groups
2.a Riding coordinates:
 N008(H008)
2.b Ternary CH refined with riding coordinates:
 C00J(H00J)
2.c Secondary CH2 refined with riding coordinates:
 C00F(H00a,H00b), C00R(H00f,H00g), C00T(H00h,H00i)
2.d Aromatic/amide H refined with riding coordinates:
 C00N(H00N), C00P(H00P), C00U(H00U), C00V(H00V), C00W(H00W), C00Y(H00Y),
 C00Z(H00Z)
2.e Idealised Me refined as rotating group:
 C00G(H00c,H00d,H00e), C00X(H00k,H00l,H00m), C010(H01a,H01b,H01c), C011(H01d,
 H01e,H01f), C012(H01g,H01h,H01i)
;
_olex2_date_sample_data_collection 2019-04-28
_olex2_submission_special_instructions 'No special instructions were received'
_oxdiff_exptl_absorpt_empirical_details
;
Empirical correction (ABSPACK) includes:
- Absorption correction using spherical harmonics
- Frame scaling
;
_oxdiff_exptl_absorpt_empirical_full_max 1.670
_oxdiff_exptl_absorpt_empirical_full_min 0.735

loop_
_space_group_symop_operation_xyz
'x, y, z'
'-x, -y, z+1/2'
'x+1/2, -y+1/2, z'
'-x+1/2, y+1/2, z+1/2'

loop_
_atom_site_label
_atom_site_type_symbol
_atom_site_fract_x
_atom_site_fract_y
_atom_site_fract_z
_atom_site_U_iso_or_equiv
_atom_site_adp_type
_atom_site_occupancy
_atom_site_site_symmetry_order
_atom_site_calc_flag
_atom_site_refinement_flags_posn
S001 S -0.66336(5) -0.61320(11) -0.47378(15) 0.0415(3) Uani 1 1 d .
S002 S -0.73491(7) -0.81532(17) -0.79775(19) 0.0628(5) Uani 1 1 d .
N003 N -0.67349(19) -0.4042(4) -0.6209(5) 0.0416(10) Uani 1 1 d .
N004 N -0.62281(16) -0.3988(4) -0.4520(4) 0.0374(10) Uani 1 1 d .
O005 O -0.7416(2) -0.7314(5) -0.7016(6) 0.0759(15) Uani 1 1 d .
F006 F -0.6454(3) -0.8896(5) -0.6841(7) 0.113(2) Uani 1 1 d .
C007 C -0.6560(2) -0.4684(5) -0.5240(5) 0.0380(11) Uani 1 1 d .
N008 N -0.58951(18) -0.1840(4) -0.4602(5) 0.0443(11) Uani 1 1 d .
H008 H -0.6102 -0.1203 -0.4605 0.053 Uiso 1 1 d R
O009 O -0.6581(2) -0.3716(5) -0.8880(5) 0.0685(14) Uani 1 1 d .
O00A O -0.8621(2) -0.5298(6) -0.7281(6) 0.0821(17) Uani 1 1 d .
F00B F -0.6312(2) -0.7489(6) -0.8102(10) 0.152(3) Uani 1 1 d .
C00C C -0.6208(2) -0.5768(6) -0.3447(6) 0.0461(13) Uani 1 1 d .
C00D C -0.6033(2) -0.4621(5) -0.3470(5) 0.0398(11) Uani 1 1 d .
C00E C -0.6192(2) -0.2819(5) -0.5060(5) 0.0409(12) Uani 1 1 d .
C00F C -0.7151(3) -0.2285(5) -0.7874(7) 0.0599(17) Uani 1 1 d .
H00A H -0.7156 -0.1777 -0.8611 0.072 Uiso 1 1 calc R
H00B H -0.7500 -0.2152 -0.7421 0.072 Uiso 1 1 calc R
C00G C -0.6114(4) -0.6727(7) -0.2504(7) 0.071(2) Uani 1 1 d .
H00C H -0.5923 -0.7397 -0.2886 0.106 Uiso 1 1 calc GR
H00D H -0.6470 -0.6993 -0.2180 0.106 Uiso 1 1 calc GR
H00E H -0.5888 -0.6412 -0.1837 0.106 Uiso 1 1 calc GR
F00H F -0.6452(4) -0.9277(8) -0.8769(8) 0.144(3) Uani 1 1 d .
C00I C -0.6524(2) -0.2879(5) -0.6116(6) 0.0452(13) Uani 1 1 d .
C00J C -0.7142(2) -0.4465(5) -0.7158(6) 0.0432(12) Uani 1 1 d .
H00J H -0.7026 -0.5272 -0.7434 0.052 Uiso 1 1 calc R
C00K C -0.5309(2) -0.1550(6) -0.4995(6) 0.0516(15) Uani 1 1 d .
C00L C -0.5702(2) -0.4011(6) -0.2480(6) 0.0473(14) Uani 1 1 d .
O00M O -0.7582(3) -0.9296(6) -0.7764(13) 0.145(4) Uani 1 1 d .
C00N C -0.8052(3) -0.4469(7) -0.8843(7) 0.070(2) Uani 1 1 d .
H00N H -0.8317 -0.4638 -0.9456 0.084 Uiso 1 1 calc R
C00O C -0.8173(3) -0.4824(6) -0.7565(7) 0.0605(18) Uani 1 1 d .
C00P C -0.5171(3) -0.4462(7) -0.2169(9) 0.072(2) Uani 1 1 d .
H00P H -0.5014 -0.5114 -0.2593 0.087 Uiso 1 1 calc R
C00Q C -0.7113(3) -0.3621(6) -0.8268(6) 0.0534(15) Uani 1 1 d .
C00R C -0.6654(3) -0.1937(6) -0.7051(8) 0.064(2) Uani 1 1 d .
H00F H -0.6325 -0.1804 -0.7571 0.077 Uiso 1 1 calc R
H00G H -0.6739 -0.1185 -0.6626 0.077 Uiso 1 1 calc R
C00S C -0.6600(3) -0.8436(7) -0.7934(10) 0.071(2) Uani 1 1 d .
C00T C -0.7735(2) -0.4565(6) -0.6607(6) 0.0475(13) Uani 1 1 d .
H00H H -0.7740 -0.5204 -0.5987 0.057 Uiso 1 1 calc R
H00I H -0.7828 -0.3813 -0.6189 0.057 Uiso 1 1 calc R
C00U C -0.5918(3) -0.3035(7) -0.1827(7) 0.0613(17) Uani 1 1 d .
H00U H -0.6274 -0.2743 -0.2035 0.074 Uiso 1 1 calc R
C00V C -0.7581(4) -0.3919(6) -0.9168(7) 0.066(2) Uani 1 1 d .
H00V H -0.7536 -0.3702 -1.0001 0.079 Uiso 1 1 calc R
C00W C -0.5620(5) -0.2478(8) -0.0870(9) 0.090(3) Uani 1 1 d .
H00W H -0.5773 -0.1831 -0.0432 0.108 Uiso 1 1 calc R
C00X C -0.4917(3) -0.2619(8) -0.4775(10) 0.086(3) Uani 1 1 d .
H00K H -0.5078 -0.3334 -0.5137 0.129 Uiso 1 1 calc GR
H00L H -0.4867 -0.2737 -0.3895 0.129 Uiso 1 1 calc GR
H00M H -0.4558 -0.2459 -0.5155 0.129 Uiso 1 1 calc GR
C00Y C -0.5090(6) -0.2913(10) -0.0590(11) 0.113(4) Uani 1 1 d .
H00Y H -0.4874 -0.2528 0.0015 0.135 Uiso 1 1 calc R
C00Z C -0.4883(4) -0.3885(11) -0.1179(12) 0.112(4) Uani 1 1 d .
H00Z H -0.4536 -0.4191 -0.0928 0.135 Uiso 1 1 calc R
C010 C -0.6458(5) -0.4833(9) -0.9470(13) 0.119(5) Uani 1 1 d .
H01A H -0.6495 -0.5478 -0.8876 0.179 Uiso 1 1 calc GR
H01B H -0.6080 -0.4817 -0.9787 0.179 Uiso 1 1 calc GR
H01C H -0.6717 -0.4961 -1.0145 0.179 Uiso 1 1 calc GR
C011 C -0.5291(4) -0.1233(15) -0.6319(11) 0.161(7) Uani 1 1 d .
H01D H -0.5499 -0.0500 -0.6454 0.242 Uiso 1 1 calc GR
H01E H -0.5456 -0.1873 -0.6801 0.242 Uiso 1 1 calc GR
H01F H -0.4906 -0.1118 -0.6571 0.242 Uiso 1 1 calc GR
C012 C -0.5121(4) -0.0534(10) -0.4173(15) 0.155(7) Uani 1 1 d .
H01G H -0.5152 -0.0774 -0.3315 0.232 Uiso 1 1 calc GR
H01H H -0.5354 0.0161 -0.4319 0.232 Uiso 1 1 calc GR
H01I H -0.4735 -0.0338 -0.4358 0.232 Uiso 1 1 calc GR
O1 O -0.7426(4) -0.7629(10) -0.9148(7) 0.135(3) Uani 1 1 d .

loop_
_atom_site_aniso_label
_atom_site_aniso_U_11
_atom_site_aniso_U_22
_atom_site_aniso_U_33
_atom_site_aniso_U_23
_atom_site_aniso_U_13
_atom_site_aniso_U_12
S001 0.0397(6) 0.0366(6) 0.0482(7) 0.0074(6) -0.0041(6) -0.0052(5)
S002 0.0457(8) 0.0641(10) 0.0787(12) -0.0211(10) -0.0101(8) 0.0020(7)
N003 0.040(2) 0.034(2) 0.051(3) 0.006(2) -0.008(2) -0.0032(17)
N004 0.0256(18) 0.041(2) 0.045(3) -0.002(2) -0.0024(16) -0.0027(16)
O005 0.081(4) 0.060(3) 0.087(4) -0.017(3) 0.001(3) 0.008(3)
F006 0.085(4) 0.100(4) 0.153(6) 0.028(4) -0.038(4) 0.012(3)
C007 0.028(2) 0.037(3) 0.048(3) 0.002(2) 0.000(2) -0.0020(19)
N008 0.034(2) 0.034(2) 0.065(3) -0.004(2) 0.002(2) -0.0032(16)
O009 0.076(3) 0.062(3) 0.068(3) 0.017(3) 0.004(2) -0.009(2)
O00A 0.050(3) 0.098(4) 0.099(4) 0.006(3) -0.022(3) -0.021(3)
F00B 0.061(3) 0.106(4) 0.289(10) 0.083(6) 0.029(5) -0.013(3)
C00C 0.039(3) 0.051(3) 0.049(3) 0.009(3) -0.006(2) -0.002(2)
C00D 0.028(2) 0.047(3) 0.045(3) 0.003(2) -0.001(2) -0.003(2)
C00E 0.031(2) 0.036(2) 0.057(3) 0.003(2) -0.006(2) -0.0001(19)
C00F 0.068(4) 0.043(3) 0.069(4) 0.015(3) -0.027(3) -0.003(3)
C00G 0.079(5) 0.066(4) 0.068(4) 0.025(4) -0.030(4) -0.023(4)
F00H 0.122(5) 0.167(7) 0.142(6) -0.009(6) 0.041(5) 0.067(5)
C00I 0.040(3) 0.034(3) 0.061(3) 0.008(3) -0.010(3) -0.004(2)
C00J 0.040(3) 0.036(3) 0.054(3) 0.004(3) -0.009(2) -0.005(2)
C00K 0.034(3) 0.050(3) 0.071(4) 0.009(3) 0.004(3) -0.011(2)
C00L 0.035(3) 0.057(3) 0.050(3) 0.011(3) -0.013(2) -0.009(2)
O00M 0.071(4) 0.075(4) 0.289(13) -0.055(7) 0.014(6) -0.025(3)
C00N 0.072(5) 0.070(5) 0.067(4) 0.004(4) -0.032(4) -0.011(4)
C00O 0.043(3) 0.059(4) 0.080(5) -0.004(4) -0.020(3) -0.004(3)
C00P 0.040(3) 0.073(4) 0.104(6) 0.021(5) -0.028(4) -0.011(3)
C00Q 0.058(4) 0.046(3) 0.056(4) 0.004(3) -0.014(3) -0.004(3)
C00R 0.075(5) 0.038(3) 0.078(5) 0.013(3) -0.030(4) -0.006(3)
C00S 0.053(4) 0.057(4) 0.104(6) 0.014(5) 0.012(4) 0.007(3)
C00T 0.044(3) 0.049(3) 0.049(3) -0.001(3) -0.009(2) 0.000(2)
C00U 0.063(4) 0.062(4) 0.059(4) 0.002(3) -0.006(3) -0.016(3)
C00V 0.092(6) 0.050(4) 0.057(4) 0.003(3) -0.025(4) -0.007(4)
C00W 0.122(8) 0.070(5) 0.077(6) -0.002(4) -0.028(5) -0.025(5)
C00X 0.036(3) 0.092(6) 0.129(8) 0.017(6) 0.011(4) 0.003(3)
C00Y 0.149(11) 0.079(7) 0.109(8) 0.016(6) -0.075(8) -0.041(7)
C00Z 0.082(6) 0.111(8) 0.143(9) 0.054(8) -0.078(7) -0.038(6)
C010 0.132(9) 0.069(5) 0.157(11) 0.017(7) 0.084(8) -0.003(6)
C011 0.049(5) 0.302(19) 0.132(10) 0.123(12) 0.005(5) -0.026(7)
C012 0.072(6) 0.134(9) 0.259(17) -0.107(11) 0.063(8) -0.060(6)
O1 0.140(8) 0.183(8) 0.083(5) -0.019(6) -0.034(5) 0.061(7)

loop_
_atom_type_symbol
_atom_type_description
_atom_type_scat_dispersion_real
_atom_type_scat_dispersion_imag
_atom_type_scat_source
C C 0.0033 0.0016 'International Tables Vol C Tables 4.2.6.8 and 6.1.1.4'
H H 0.0000 0.0000 'International Tables Vol C Tables 4.2.6.8 and 6.1.1.4'
F F 0.0171 0.0103 'International Tables Vol C Tables 4.2.6.8 and 6.1.1.4'
N N 0.0061 0.0033 'International Tables Vol C Tables 4.2.6.8 and 6.1.1.4'
O O 0.0106 0.0060 'International Tables Vol C Tables 4.2.6.8 and 6.1.1.4'
S S 0.1246 0.1234 'International Tables Vol C Tables 4.2.6.8 and 6.1.1.4'

loop_
_geom_angle_atom_site_label_1
_geom_angle_atom_site_label_2
_geom_angle_atom_site_label_3
_geom_angle
C007 S001 C00C 88.6(3)
O005 S002 O00M 115.8(6)
O005 S002 C00S 102.0(4)
O00M S002 C00S 103.2(4)
O1 S002 O005 111.9(5)
O1 S002 O00M 118.1(8)
O1 S002 C00S 103.0(5)
C007 N003 C00I 109.2(5)
C007 N003 C00J 125.0(4)
C00I N003 C00J 125.4(5)
C007 N004 C00D 111.5(4)
C007 N004 C00E 108.9(4)
C00D N004 C00E 139.6(4)
N003 C007 S001 136.2(4)
N003 C007 N004 109.0(5)
N004 C007 S001 114.7(4)
C00E N008 H008 110.5
C00E N008 C00K 123.0(5)
C00K N008 H008 110.9
C010 O009 C00Q 116.8(6)
C00D C00C S001 112.4(4)
C00D C00C C00G 130.3(6)
C00G C00C S001 117.3(5)
N004 C00D C00L 121.4(5)
C00C C00D N004 112.7(5)
C00C C00D C00L 125.7(5)
N008 C00E N004 126.8(5)
C00I C00E N004 104.9(4)
C00I C00E N008 128.3(5)
H00A C00F H00B 108.0
C00Q C00F H00A 109.5
C00Q C00F H00B 109.5
C00R C00F H00A 109.5
C00R C00F H00B 109.5
C00R C00F C00Q 110.9(5)
C00C C00G H00C 109.5
C00C C00G H00D 109.5
C00C C00G H00E 109.5
H00C C00G H00D 109.5
H00C C00G H00E 109.5
H00D C00G H00E 109.5
N003 C00I C00R 122.1(5)
C00E C00I N003 108.0(5)
C00E C00I C00R 129.9(5)
N003 C00J H00J 108.1
N003 C00J C00Q 108.4(4)
N003 C00J C00T 111.0(5)
C00Q C00J H00J 108.1
C00Q C00J C00T 112.9(5)
C00T C00J H00J 108.1
N008 C00K C00X 111.1(5)
N008 C00K C012 105.9(6)
C011 C00K N008 110.8(6)
C011 C00K C00X 108.5(9)
C011 C00K C012 112.5(10)
C012 C00K C00X 108.0(8)
C00P C00L C00D 119.1(6)
C00U C00L C00D 121.3(5)
C00U C00L C00P 119.5(6)
C00O C00N H00N 118.6
C00V C00N H00N 118.6
C00V C00N C00O 122.8(6)
O00A C00O C00N 121.5(6)
O00A C00O C00T 121.1(7)
C00N C00O C00T 117.5(6)
C00L C00P H00P 121.5
C00L C00P C00Z 117.0(9)
C00Z C00P H00P 121.5
O009 C00Q C00F 104.4(5)
O009 C00Q C00J 110.8(5)
O009 C00Q C00V 110.0(6)
C00J C00Q C00F 111.9(6)
C00V C00Q C00F 110.0(5)
C00V C00Q C00J 109.6(5)
C00F C00R H00F 109.2
C00F C00R H00G 109.2
C00I C00R C00F 112.1(5)
C00I C00R H00F 109.2
C00I C00R H00G 109.2
H00F C00R H00G 107.9
F006 C00S S002 110.3(6)
F006 C00S F00H 104.9(7)
F00B C00S S002 112.7(6)
F00B C00S F006 107.7(9)
F00B C00S F00H 109.8(9)
F00H C00S S002 111.2(7)
C00J C00T H00H 109.0
C00J C00T H00I 109.0
C00O C00T C00J 112.8(5)
C00O C00T H00H 109.0
C00O C00T H00I 109.0
H00H C00T H00I 107.8
C00L C00U H00U 119.0
C00L C00U C00W 122.0(8)
C00W C00U H00U 119.0
C00N C00V C00Q 123.7(7)
C00N C00V H00V 118.2
C00Q C00V H00V 118.2
C00U C00W H00W 121.0
C00Y C00W C00U 118.0(10)
C00Y C00W H00W 121.0
C00K C00X H00K 109.5
C00K C00X H00L 109.5
C00K C00X H00M 109.5
H00K C00X H00L 109.5
H00K C00X H00M 109.5
H00L C00X H00M 109.5
C00W C00Y H00Y 119.6
C00Z C00Y C00W 120.8(9)
C00Z C00Y H00Y 119.6
C00P C00Z H00Z 118.7
C00Y C00Z C00P 122.5(9)
C00Y C00Z H00Z 118.7
O009 C010 H01A 109.5
O009 C010 H01B 109.5
O009 C010 H01C 109.5
H01A C010 H01B 109.5
H01A C010 H01C 109.5
H01B C010 H01C 109.5
C00K C011 H01D 109.5
C00K C011 H01E 109.5
C00K C011 H01F 109.5
H01D C011 H01E 109.5
H01D C011 H01F 109.5
H01E C011 H01F 109.5
C00K C012 H01G 109.5
C00K C012 H01H 109.5
C00K C012 H01I 109.5
H01G C012 H01H 109.5
H01G C012 H01I 109.5
H01H C012 H01I 109.5

loop_
_geom_bond_atom_site_label_1
_geom_bond_atom_site_label_2
_geom_bond_distance
S001 C007 1.699(5)
S001 C00C 1.760(6)
S002 O005 1.397(5)
S002 O00M 1.398(7)
S002 C00S 1.805(7)
S002 O1 1.394(8)
N003 C007 1.325(7)
N003 C00I 1.385(7)
N003 C00J 1.479(7)
N004 C007 1.345(7)
N004 C00D 1.405(7)
N004 C00E 1.419(7)
F006 C00S 1.323(11)
N008 H008 0.8602
N008 C00E 1.382(7)
N008 C00K 1.487(7)
O009 C00Q 1.427(9)
O009 C010 1.418(11)
O00A C00O 1.223(8)
F00B C00S 1.263(9)
C00C C00D 1.335(8)
C00C C00G 1.482(9)
C00D C00L 1.483(8)
C00E C00I 1.380(8)
C00F H00A 0.9700
C00F H00B 0.9700
C00F C00Q 1.539(9)
C00F C00R 1.522(9)
C00G H00C 0.9600
C00G H00D 0.9600
C00G H00E 0.9600
F00H C00S 1.338(11)
C00I C00R 1.479(8)
C00J H00J 0.9800
C00J C00Q 1.515(8)
C00J C00T 1.530(8)
C00K C00X 1.523(10)
C00K C011 1.463(12)
C00K C012 1.497(12)
C00L C00P 1.394(8)
C00L C00U 1.386(10)
C00N H00N 0.9300
C00N C00O 1.453(11)
C00N C00V 1.319(12)
C00O C00T 1.488(8)
C00P H00P 0.9300
C00P C00Z 1.415(13)
C00Q C00V 1.507(10)
C00R H00F 0.9700
C00R H00G 0.9700
C00T H00H 0.9700
C00T H00I 0.9700
C00U H00U 0.9300
C00U C00W 1.390(11)
C00V H00V 0.9300
C00W H00W 0.9300
C00W C00Y 1.378(16)
C00X H00K 0.9600
C00X H00L 0.9600
C00X H00M 0.9600
C00Y H00Y 0.9300
C00Y C00Z 1.340(16)
C00Z H00Z 0.9300
C010 H01A 0.9600
C010 H01B 0.9600
C010 H01C 0.9600
C011 H01D 0.9600
C011 H01E 0.9600
C011 H01F 0.9600
C012 H01G 0.9600
C012 H01H 0.9600
C012 H01I 0.9600
